data_4337078
loop_
_publ_author_name
'Gao, Cunji'
'Kirillov, Alexander M.'
'Dou, Wei'
'Tang, Xiaoliang'
'Liu, Liangliang'
'Yan, Xuhuan'
'Xie, Yujie'
'Zang, Peixian'
'Liu, Weisheng'
'Tang, Yu'

_publ_section_title
;
 Self-Assembly Synthesis, Structural Features, and Photophysical
 Properties of Dilanthanide Complexes Derived from a Novel Amide Type
 Ligand: Energy Transfer from Tb(III) to Eu(III) in a Heterodinuclear
 Derivative.
;
_journal_issue 2
_journal_name_full 'Inorganic chemistry'
_journal_page_first 935
_journal_page_last 942
_journal_paper_doi 10.1021/ic402338q
_journal_volume 53
_journal_year 2014
_chemical_formula_sum 'C74 H82 Eu N12 O32 Tb'
_chemical_formula_weight 1962.40
_chemical_name_systematic
; 
 ? 
;
_space_group_IT_number 14
_symmetry_cell_setting monoclinic
_symmetry_space_group_name_Hall '-P 2ybc'
_symmetry_space_group_name_H-M 'P 1 21/c 1'
_atom_sites_solution_hydrogens geom
_atom_sites_solution_primary direct
_atom_sites_solution_secondary difmap
_audit_creation_method SHELXL-97
_cell_angle_alpha 90.00
_cell_angle_beta 104.685(4)
_cell_angle_gamma 90.00
_cell_formula_units_Z 2
_cell_length_a 16.345(9)
_cell_length_b 13.493(7)
_cell_length_c 19.954(11)
_cell_measurement_reflns_used 5148
_cell_measurement_temperature 296(2)
_cell_measurement_theta_max 21.62
_cell_measurement_theta_min 2.40
_cell_volume 4257(4)
_computing_cell_refinement 'Bruker SAINT'
_computing_data_collection 'Bruker APEX2'
_computing_data_reduction 'Bruker SAINT'
_computing_molecular_graphics 'Bruker SHELXTL'
_computing_publication_material 'Bruker SHELXTL'
_computing_structure_refinement 'SHELXL-97 (Sheldrick, 1997)'
_computing_structure_solution 'SHELXS-97 (Sheldrick, 1990)'
_diffrn_ambient_temperature 296(2)
_diffrn_measured_fraction_theta_full 0.996
_diffrn_measured_fraction_theta_max 0.996
_diffrn_measurement_device_type 'Bruker APEX-II CCD'
_diffrn_measurement_method '\f and \w scans'
_diffrn_radiation_monochromator graphite
_diffrn_radiation_source 'fine-focus sealed tube'
_diffrn_radiation_type MoK\a
_diffrn_radiation_wavelength 0.71073
_diffrn_reflns_av_R_equivalents 0.0614
_diffrn_reflns_av_sigmaI/netI 0.0610
_diffrn_reflns_limit_h_max 19
_diffrn_reflns_limit_h_min -18
_diffrn_reflns_limit_k_max 16
_diffrn_reflns_limit_k_min -16
_diffrn_reflns_limit_l_max 21
_diffrn_reflns_limit_l_min -23
_diffrn_reflns_number 29461
_diffrn_reflns_theta_full 25.20
_diffrn_reflns_theta_max 25.20
_diffrn_reflns_theta_min 2.09
_diffrn_standards_number 0
_exptl_absorpt_coefficient_mu 1.643
_exptl_absorpt_correction_T_max 0.685
_exptl_absorpt_correction_T_min 0.638
_exptl_absorpt_correction_type multi-scan
_exptl_absorpt_process_details sadabs
_exptl_crystal_colour colorless
_exptl_crystal_density_diffrn 1.531
_exptl_crystal_density_method 'not measured'
_exptl_crystal_description block
_exptl_crystal_F_000 1988
_exptl_crystal_size_max 0.28
_exptl_crystal_size_mid 0.27
_exptl_crystal_size_min 0.23
_refine_diff_density_max 1.063
_refine_diff_density_min -0.663
_refine_diff_density_rms 0.108
_refine_ls_extinction_method none
_refine_ls_goodness_of_fit_ref 1.013
_refine_ls_hydrogen_treatment mixed
_refine_ls_matrix_type full
_refine_ls_number_parameters 635
_refine_ls_number_reflns 7632
_refine_ls_number_restraints 957
_refine_ls_restrained_S_all 1.063
_refine_ls_R_factor_all 0.0833
_refine_ls_R_factor_gt 0.0515
_refine_ls_shift/su_max 0.002
_refine_ls_shift/su_mean 0.000
_refine_ls_structure_factor_coef Fsqd
_refine_ls_weighting_details 'calc w=1/[\s^2^(Fo^2^)+(0.0705P)^2^+8.1433P] where P=(Fo^2^+2Fc^2^)/3'
_refine_ls_weighting_scheme calc
_refine_ls_wR_factor_gt 0.1243
_refine_ls_wR_factor_ref 0.1450
_reflns_number_gt 5331
_reflns_number_total 7632
_reflns_threshold_expression >2sigma(I)
_cod_data_source_file ic402338q_si_004.cif
_cod_data_source_block p21c
_cod_depositor_comments
;
The following automatic conversions were performed:

'_symmetry_cell_setting' value 'Monoclinic' changed to 'monoclinic'
according to
/usr/data/users/saulius/automatic-downloads/current/ACS/lib/dictionaries/cif_core.dic
dictionary named 'cif_core.dic' version 2.4.2 from 2011-04-26.

Automatic conversion script
Id: cif_fix_values 2281 2013-09-26 08:29:07Z andrius 
;
_cod_original_sg_symbol_H-M P2(1)/c
_cod_database_code 4337078

loop_
_symmetry_equiv_pos_as_xyz
'x, y, z'
'-x, y+1/2, -z+1/2'
'-x, -y, -z'
'x, -y-1/2, z-1/2'

loop_
_atom_site_label
_atom_site_type_symbol
_atom_site_fract_x
_atom_site_fract_y
_atom_site_fract_z
_atom_site_U_iso_or_equiv
_atom_site_adp_type
_atom_site_occupancy
_atom_site_symmetry_multiplicity
_atom_site_calc_flag
_atom_site_refinement_flags
_atom_site_disorder_assembly
_atom_site_disorder_group
C4 C 0.5923(5) 0.2197(6) -0.2408(4) 0.0509(18) Uani 1 1 d . A 2
C3 C 0.6543(5) 0.2074(7) -0.2729(4) 0.067(2) Uani 1 1 d . A 2
H3 H 0.6694 0.1487 -0.2910 0.080 Uiso 1 1 calc R A 2
C2 C 0.6932(6) 0.3032(8) -0.2738(5) 0.077(3) Uani 1 1 d . A 2
H2 H 0.7377 0.3185 -0.2932 0.092 Uiso 1 1 calc R A 2
C1 C 0.6535(7) 0.3641(8) -0.2421(5) 0.088(3) Uani 1 1 d . A 2
H1 H 0.6669 0.4308 -0.2342 0.105 Uiso 1 1 calc R A 2
C16 C 0.8867(4) 0.1766(6) -0.0822(4) 0.0978(19) Uani 0.50 1 d PGU B 1
C17 C 0.9177(5) 0.0940(6) -0.1094(5) 0.1001(19) Uani 0.50 1 d PGU B 1
H17 H 0.8815 0.0556 -0.1429 0.120 Uiso 0.50 1 calc PR B 1
C18 C 1.0026(5) 0.0688(6) -0.0865(5) 0.1003(19) Uani 0.50 1 d PGU B 1
H18 H 1.0233 0.0135 -0.1047 0.120 Uiso 0.50 1 calc PR B 1
C19 C 1.0567(4) 0.1262(6) -0.0364(5) 0.1003(19) Uani 0.50 1 d PGU B 1
H19 H 1.1135 0.1093 -0.0211 0.120 Uiso 0.50 1 calc PR B 1
C20 C 1.0257(4) 0.2087(5) -0.0091(4) 0.0999(19) Uani 0.50 1 d PGU B 1
H20 H 1.0619 0.2471 0.0244 0.120 Uiso 0.50 1 calc PR B 1
C21 C 0.9408(5) 0.2340(5) -0.0320(4) 0.0993(19) Uani 0.50 1 d PGU B 1
H21 H 0.9201 0.2892 -0.0138 0.119 Uiso 0.50 1 calc PR B 1
C16' C 0.8957(3) 0.1787(6) -0.0648(4) 0.0980(19) Uani 0.50 1 d PGU B 2
C17' C 0.9286(5) 0.0890(5) -0.0803(5) 0.0998(19) Uani 0.50 1 d PGU B 2
H17' H 0.8931 0.0422 -0.1072 0.120 Uiso 0.50 1 calc PR B 2
C18' C 1.0143(5) 0.0691(5) -0.0556(5) 0.1003(19) Uani 0.50 1 d PGU B 2
H18' H 1.0363 0.0091 -0.0660 0.120 Uiso 0.50 1 calc PR B 2
C19' C 1.0672(4) 0.1390(7) -0.0154(5) 0.1002(19) Uani 0.50 1 d PGU B 2
H19' H 1.1246 0.1258 0.0012 0.120 Uiso 0.50 1 calc PR B 2
C20' C 1.0343(5) 0.2288(6) 0.0001(4) 0.1003(19) Uani 0.50 1 d PGU B 2
H20' H 1.0698 0.2755 0.0270 0.120 Uiso 0.50 1 calc PR B 2
C21' C 0.9486(5) 0.2486(5) -0.0247(4) 0.0995(19) Uani 0.50 1 d PGU B 2
H21' H 0.9266 0.3086 -0.0143 0.119 Uiso 0.50 1 calc PR B 2
O6A O 0.9220(19) 0.551(2) 0.1815(16) 0.146(4) Uani 0.312(10) 1 d PDU C 1
C35A C 0.994(2) 0.502(2) 0.1950(16) 0.145(4) Uani 0.312(10) 1 d PDU C 1
H35A H 1.0232 0.4783 0.2382 0.174 Uiso 0.312(10) 1 calc PR C 1
C34A C 1.0165(19) 0.492(3) 0.137(2) 0.143(4) Uani 0.312(10) 1 d PDU C 1
H34A H 1.0648 0.4597 0.1317 0.171 Uiso 0.312(10) 1 calc PR C 1
C33A C 0.958(3) 0.535(3) 0.0877(15) 0.145(4) Uani 0.312(10) 1 d PDU C 1
H33A H 0.9585 0.5383 0.0412 0.174 Uiso 0.312(10) 1 calc PR C 1
C32A C 0.9007(19) 0.571(3) 0.1150(18) 0.142(4) Uani 0.312(10) 1 d PDU C 1
O6B O 0.9745(10) 0.6042(9) 0.1446(7) 0.148(4) Uani 0.688(10) 1 d PDU C 2
C35B C 1.0378(8) 0.5446(12) 0.1438(8) 0.145(4) Uani 0.688(10) 1 d PDU C 2
H35B H 1.0886 0.5407 0.1777 0.174 Uiso 0.688(10) 1 calc PR C 2
C34B C 1.0169(11) 0.4915(11) 0.0871(10) 0.146(4) Uani 0.688(10) 1 d PDU C 2
H34B H 1.0499 0.4432 0.0735 0.175 Uiso 0.688(10) 1 calc PR C 2
C33B C 0.9395(11) 0.5197(14) 0.0525(8) 0.146(4) Uani 0.688(10) 1 d PDU C 2
H33B H 0.9090 0.4950 0.0100 0.175 Uiso 0.688(10) 1 calc PR C 2
C32B C 0.9139(8) 0.5883(13) 0.0890(9) 0.139(4) Uani 0.688(10) 1 d PDU C 2
O1 O 0.5901(4) 0.3168(4) -0.2223(3) 0.0797(18) Uani 1 1 d . . .
C5 C 0.5268(5) 0.1530(7) -0.2266(4) 0.061(2) Uani 1 1 d . . .
H5A H 0.4714 0.1754 -0.2527 0.073 Uiso 1 1 calc R A 2
H5B H 0.5354 0.0866 -0.2421 0.073 Uiso 1 1 calc R A 2
C6 C 0.4600(4) 0.1551(5) -0.1301(4) 0.0412(16) Uani 1 1 d . . .
C7 C 0.4681(4) 0.1484(5) -0.0532(4) 0.0441(17) Uani 1 1 d . A .
C8 C 0.3971(5) 0.1742(6) -0.0302(4) 0.056(2) Uani 1 1 d . . .
H8 H 0.3484 0.1945 -0.0625 0.067 Uiso 1 1 calc R A .
C9 C 0.3966(6) 0.1707(6) 0.0384(5) 0.065(2) Uani 1 1 d . A .
H9 H 0.3489 0.1910 0.0520 0.079 Uiso 1 1 calc R . .
C10 C 0.4651(6) 0.1380(7) 0.0861(5) 0.071(2) Uani 1 1 d . . .
H10 H 0.4638 0.1334 0.1323 0.086 Uiso 1 1 calc R A .
C11 C 0.5360(6) 0.1119(6) 0.0670(4) 0.062(2) Uani 1 1 d . A .
H11 H 0.5831 0.0901 0.1004 0.075 Uiso 1 1 calc R . .
C12 C 0.5393(5) 0.1174(5) -0.0038(4) 0.0504(19) Uani 1 1 d . . .
C13 C 0.6891(5) 0.0846(6) 0.0230(5) 0.064(2) Uani 1 1 d . . .
H13A H 0.6971 0.0180 0.0419 0.077 Uiso 1 1 calc R A .
H13B H 0.6926 0.1307 0.0609 0.077 Uiso 1 1 calc R . .
C14 C 0.7545(5) 0.1074(6) -0.0133(5) 0.065(2) Uani 1 1 d . A .
H14A H 0.8089 0.1075 0.0205 0.078 Uiso 1 1 calc R . .
H14B H 0.7555 0.0542 -0.0458 0.078 Uiso 1 1 calc R . .
C15 C 0.7970(6) 0.1987(6) -0.1013(4) 0.066(2) Uani 1 1 d . . .
H15A H 0.7707 0.1513 -0.1368 0.079 Uiso 1 1 calc R B 1
H15B H 0.7907 0.2633 -0.1233 0.079 Uiso 1 1 calc R B 1
C22 C 0.7516(5) 0.2894(6) -0.0101(5) 0.063(2) Uani 1 1 d . . .
H22A H 0.7773 0.3413 -0.0316 0.075 Uiso 1 1 calc R B .
H22B H 0.7877 0.2775 0.0358 0.075 Uiso 1 1 calc R . .
C23 C 0.6664(5) 0.3235(6) -0.0041(5) 0.066(2) Uani 1 1 d . B .
H23A H 0.6290 0.3331 -0.0498 0.079 Uiso 1 1 calc R . .
H23B H 0.6416 0.2739 0.0200 0.079 Uiso 1 1 calc R . .
C24 C 0.6134(5) 0.4461(5) 0.0629(4) 0.0450(17) Uani 1 1 d . B .
C25 C 0.5376(5) 0.3965(5) 0.0547(4) 0.0503(18) Uani 1 1 d . . .
H25 H 0.5270 0.3401 0.0271 0.060 Uiso 1 1 calc R . .
C26 C 0.4777(5) 0.4293(5) 0.0868(4) 0.0524(19) Uani 1 1 d . . .
H26 H 0.4278 0.3937 0.0819 0.063 Uiso 1 1 calc R . .
C27 C 0.4905(5) 0.5130(6) 0.1254(4) 0.055(2) Uani 1 1 d . . .
H27 H 0.4491 0.5356 0.1461 0.066 Uiso 1 1 calc R . .
C28 C 0.5661(5) 0.5653(5) 0.1339(4) 0.0480(18) Uani 1 1 d . . .
H28 H 0.5753 0.6221 0.1612 0.058 Uiso 1 1 calc R . .
C29 C 0.6284(4) 0.5331(5) 0.1018(3) 0.0408(16) Uani 1 1 d . . .
C30 C 0.7058(4) 0.5963(5) 0.1136(4) 0.0432(16) Uani 1 1 d . . .
C31 C 0.8329(5) 0.6414(7) 0.0758(5) 0.072(2) Uani 1 1 d . . .
H31A H 0.8376 0.6911 0.1116 0.086 Uiso 1 1 calc R C 2
H31B H 0.8251 0.6763 0.0321 0.086 Uiso 1 1 calc R C 2
Eu1 Eu 0.2596(8) 0.2138(10) -0.2486(4) 0.0372(8) Uani 0.50 1 d P . .
Tb1 Tb 0.2634(8) 0.2183(10) -0.2357(4) 0.0372(8) Uani 0.50 1 d P . .
N1 N 0.5288(4) 0.1501(5) -0.1531(3) 0.0529(16) Uani 1 1 d . A .
H1A H 0.5770 0.1450 -0.1235 0.063 Uiso 1 1 calc R . .
N2 N 0.7457(4) 0.2001(4) -0.0507(3) 0.0524(16) Uani 1 1 d . A .
N3 N 0.7569(4) 0.5836(5) 0.0728(4) 0.0600(18) Uani 1 1 d . C .
H3A H 0.7444 0.5377 0.0420 0.072 Uiso 1 1 calc R . .
N4 N 0.3032(6) 0.3922(5) -0.3096(4) 0.069(2) Uani 1 1 d . A .
N5 N 0.2617(5) 0.1075(5) -0.3686(4) 0.0596(17) Uani 1 1 d . A .
N6 N 0.1986(4) 0.0466(5) -0.1785(4) 0.0555(17) Uani 1 1 d . A .
O3 O 0.6071(3) 0.0926(4) -0.0262(3) 0.0609(14) Uani 1 1 d . A .
O4 O 0.6770(3) 0.4146(4) 0.0336(3) 0.0585(14) Uani 1 1 d . . .
O5 O 0.7196(3) 0.6630(4) 0.1579(3) 0.0607(14) Uani 1 1 d . . .
O7 O 0.3556(4) 0.3232(4) -0.2882(3) 0.0632(15) Uani 1 1 d . A .
O8 O 0.3247(5) 0.4702(5) -0.3306(4) 0.105(2) Uani 1 1 d . . .
O9 O 0.2285(4) 0.3764(4) -0.3054(4) 0.0809(19) Uani 1 1 d . A .
O10 O 0.3242(3) 0.1067(4) -0.3170(3) 0.0576(14) Uani 1 1 d . A .
O11 O 0.2578(4) 0.0536(6) -0.4181(3) 0.098(2) Uani 1 1 d . . .
O12 O 0.2018(4) 0.1657(5) -0.3648(3) 0.0698(16) Uani 1 1 d . A .
O13 O 0.2134(4) 0.0437(4) -0.2378(3) 0.0629(14) Uani 1 1 d . A .
O14 O 0.1694(4) -0.0252(5) -0.1553(3) 0.0843(19) Uani 1 1 d . . .
O15 O 0.2164(4) 0.1266(4) -0.1450(3) 0.0663(15) Uani 1 1 d . A .
O2 O 0.3893(3) 0.1668(4) -0.1701(2) 0.0511(12) Uani 1 1 d . A .
O16 O 0.1156(4) 0.2396(5) -0.2594(3) 0.0785(16) Uani 0.561(15) 1 d PDU A 1
H16 H 0.1073 0.2044 -0.2263 0.094 Uiso 0.561(15) 1 d PRD A 1
C36 C 0.0357(7) 0.2503(15) -0.3071(7) 0.083(3) Uani 0.561(15) 1 d PDU A 1
H36A H 0.0323 0.2076 -0.3468 0.100 Uiso 0.561(15) 1 calc PR A 1
H36B H 0.0280 0.3183 -0.3233 0.100 Uiso 0.561(15) 1 calc PR A 1
C37 C -0.0321(9) 0.2230(17) -0.2720(11) 0.103(5) Uani 0.561(15) 1 d PDU A 1
H37A H -0.0154 0.1646 -0.2444 0.154 Uiso 0.561(15) 1 calc PR A 1
H37B H -0.0839 0.2102 -0.3064 0.154 Uiso 0.561(15) 1 calc PR A 1
H37C H -0.0404 0.2766 -0.2428 0.154 Uiso 0.561(15) 1 calc PR A 1
O16' O 0.1156(4) 0.2396(5) -0.2594(3) 0.0785(16) Uani 0.439(15) 1 d PDU A 2
H16' H 0.1080 0.2025 -0.2252 0.094 Uiso 0.439(15) 1 d PR A 2
C36' C 0.0442(8) 0.3075(11) -0.2745(11) 0.078(3) Uani 0.439(15) 1 d PDU A 2
H36C H 0.0503 0.3551 -0.3093 0.094 Uiso 0.439(15) 1 calc PR A 2
H36D H 0.0417 0.3433 -0.2329 0.094 Uiso 0.439(15) 1 calc PR A 2
C37' C -0.0341(10) 0.2487(19) -0.3002(13) 0.084(5) Uani 0.439(15) 1 d PDU A 2
H37D H -0.0324 0.2730 -0.3450 0.100 Uiso 0.439(15) 1 d PR A 2
H37E H -0.0848 0.2712 -0.2891 0.100 Uiso 0.439(15) 1 d PR A 2
H37F H -0.0332 0.1775 -0.3005 0.100 Uiso 0.439(15) 1 d PR A 2

loop_
_atom_site_aniso_label
_atom_site_aniso_U_11
_atom_site_aniso_U_22
_atom_site_aniso_U_33
_atom_site_aniso_U_23
_atom_site_aniso_U_13
_atom_site_aniso_U_12
C4 0.056(5) 0.056(5) 0.038(4) -0.007(4) 0.007(4) 0.003(4)
C3 0.066(6) 0.086(6) 0.052(5) -0.010(4) 0.023(4) 0.004(5)
C2 0.066(6) 0.099(8) 0.066(6) 0.017(6) 0.019(5) -0.013(5)
C1 0.114(9) 0.074(7) 0.078(7) 0.013(6) 0.031(7) -0.027(6)
C16 0.087(3) 0.099(3) 0.111(3) 0.001(3) 0.033(3) 0.006(3)
C17 0.089(3) 0.101(3) 0.113(3) 0.001(3) 0.032(3) 0.006(3)
C18 0.089(3) 0.102(3) 0.113(3) 0.001(3) 0.032(3) 0.006(3)
C19 0.089(3) 0.102(3) 0.114(3) 0.001(3) 0.031(3) 0.005(3)
C20 0.089(3) 0.101(3) 0.113(3) 0.000(3) 0.032(3) 0.004(3)
C21 0.088(3) 0.101(3) 0.113(3) 0.001(3) 0.032(3) 0.005(3)
C16' 0.088(3) 0.100(3) 0.111(3) 0.001(3) 0.033(3) 0.005(3)
C17' 0.089(3) 0.101(3) 0.113(3) 0.001(3) 0.032(3) 0.005(3)
C18' 0.089(3) 0.101(3) 0.113(3) 0.000(3) 0.031(3) 0.006(3)
C19' 0.089(3) 0.102(3) 0.114(3) 0.001(3) 0.032(3) 0.005(3)
C20' 0.089(3) 0.102(3) 0.113(3) 0.001(3) 0.032(3) 0.004(3)
C21' 0.088(3) 0.101(3) 0.113(3) 0.001(3) 0.032(3) 0.004(3)
O6A 0.133(5) 0.146(5) 0.154(5) -0.002(4) 0.028(4) 0.011(4)
C35A 0.133(5) 0.145(5) 0.153(5) -0.002(4) 0.027(4) 0.012(4)
C34A 0.131(5) 0.143(5) 0.150(5) -0.002(4) 0.028(4) 0.011(4)
C33A 0.133(5) 0.146(5) 0.153(5) -0.003(4) 0.028(4) 0.012(4)
C32A 0.130(5) 0.143(5) 0.150(5) -0.004(4) 0.029(4) 0.010(4)
O6B 0.135(5) 0.152(5) 0.154(5) -0.001(4) 0.028(4) 0.014(4)
C35B 0.131(5) 0.147(5) 0.153(5) -0.001(4) 0.027(4) 0.013(4)
C34B 0.132(5) 0.144(5) 0.156(5) -0.004(4) 0.027(4) 0.014(4)
C33B 0.132(5) 0.145(5) 0.154(5) -0.006(4) 0.025(4) 0.012(4)
C32B 0.126(5) 0.139(5) 0.148(5) -0.004(4) 0.029(4) 0.010(4)
O1 0.101(5) 0.061(4) 0.083(5) -0.003(3) 0.036(4) 0.000(3)
C5 0.051(5) 0.079(6) 0.052(5) -0.002(4) 0.016(4) 0.000(4)
C6 0.041(4) 0.034(4) 0.046(4) 0.001(3) 0.005(4) -0.005(3)
C7 0.047(4) 0.038(4) 0.043(4) 0.001(3) 0.003(4) -0.014(3)
C8 0.068(5) 0.051(4) 0.050(5) 0.000(4) 0.017(4) -0.010(4)
C9 0.073(6) 0.065(5) 0.061(6) -0.009(4) 0.022(5) -0.013(5)
C10 0.080(7) 0.078(6) 0.060(6) -0.006(5) 0.027(5) -0.027(5)
C11 0.073(6) 0.052(5) 0.049(5) 0.010(4) -0.008(4) -0.024(4)
C12 0.054(5) 0.042(4) 0.055(5) 0.002(3) 0.013(4) -0.011(3)
C13 0.054(5) 0.064(5) 0.068(6) 0.010(4) 0.003(5) 0.000(4)
C14 0.052(5) 0.067(5) 0.074(6) 0.007(5) 0.009(4) 0.018(4)
C15 0.079(6) 0.068(6) 0.056(5) 0.001(4) 0.027(5) 0.011(4)
C22 0.061(5) 0.057(4) 0.075(6) -0.018(4) 0.025(5) 0.000(4)
C23 0.066(5) 0.050(4) 0.085(6) -0.024(4) 0.025(5) 0.005(4)
C24 0.053(4) 0.038(4) 0.048(4) 0.001(3) 0.019(4) 0.008(3)
C25 0.055(5) 0.040(4) 0.057(5) -0.002(3) 0.016(4) -0.004(3)
C26 0.051(5) 0.047(4) 0.064(5) 0.002(4) 0.024(4) -0.005(3)
C27 0.050(5) 0.062(5) 0.062(5) 0.002(4) 0.030(4) 0.003(4)
C28 0.061(5) 0.040(4) 0.046(4) 0.000(3) 0.018(4) 0.003(3)
C29 0.050(4) 0.042(4) 0.034(4) 0.000(3) 0.016(3) 0.003(3)
C30 0.045(4) 0.038(4) 0.050(4) -0.001(3) 0.017(4) 0.005(3)
C31 0.057(5) 0.071(6) 0.094(7) -0.012(5) 0.030(5) -0.008(4)
Eu1 0.0402(9) 0.0435(9) 0.027(2) -0.0078(18) 0.0063(18) -0.0001(6)
Tb1 0.0402(9) 0.0435(9) 0.027(2) -0.0078(18) 0.0063(18) -0.0001(6)
N1 0.041(4) 0.068(4) 0.048(4) 0.006(3) 0.007(3) -0.004(3)
N2 0.053(4) 0.045(4) 0.059(4) 0.002(3) 0.015(3) 0.008(3)
N3 0.052(4) 0.058(4) 0.076(5) -0.022(3) 0.030(4) -0.014(3)
N4 0.085(6) 0.059(5) 0.067(5) 0.009(4) 0.026(4) -0.004(4)
N5 0.058(4) 0.078(5) 0.044(4) -0.009(4) 0.016(4) -0.010(4)
N6 0.041(4) 0.057(4) 0.068(5) 0.011(4) 0.013(3) 0.003(3)
O3 0.054(3) 0.060(3) 0.058(3) 0.008(3) -0.005(3) -0.001(3)
O4 0.058(3) 0.046(3) 0.080(4) -0.020(3) 0.033(3) -0.005(2)
O5 0.062(3) 0.056(3) 0.069(4) -0.022(3) 0.024(3) -0.012(3)
O7 0.070(4) 0.061(3) 0.065(4) 0.017(3) 0.028(3) 0.010(3)
O8 0.141(7) 0.062(4) 0.121(6) 0.030(4) 0.047(5) -0.010(4)
O9 0.073(4) 0.068(4) 0.097(5) 0.026(3) 0.015(4) 0.019(3)
O10 0.049(3) 0.077(4) 0.047(3) -0.013(3) 0.012(3) 0.002(3)
O11 0.099(5) 0.143(6) 0.052(4) -0.043(4) 0.022(4) -0.007(5)
O12 0.052(3) 0.091(4) 0.058(4) -0.004(3) -0.001(3) 0.015(3)
O13 0.077(4) 0.056(3) 0.061(4) -0.009(3) 0.028(3) -0.008(3)
O14 0.086(5) 0.076(4) 0.089(5) 0.025(4) 0.020(4) -0.019(4)
O15 0.069(4) 0.071(4) 0.063(4) -0.012(3) 0.024(3) -0.016(3)
O2 0.042(3) 0.065(3) 0.042(3) -0.001(2) 0.003(2) 0.003(2)
O16 0.069(3) 0.085(3) 0.082(3) 0.003(3) 0.020(3) 0.010(3)
C36 0.074(5) 0.087(5) 0.085(5) -0.005(5) 0.015(5) 0.008(5)
C37 0.090(7) 0.107(7) 0.099(8) 0.000(7) 0.001(6) 0.013(6)
O16' 0.069(3) 0.085(3) 0.082(3) 0.003(3) 0.020(3) 0.010(3)
C36' 0.068(5) 0.087(6) 0.080(6) -0.004(5) 0.018(5) 0.007(5)
C37' 0.077(7) 0.096(8) 0.085(8) -0.001(7) 0.035(6) -0.003(6)

loop_
_atom_type_symbol
_atom_type_description
_atom_type_scat_dispersion_real
_atom_type_scat_dispersion_imag
_atom_type_scat_source
C C 0.0033 0.0016 'International Tables Vol C Tables 4.2.6.8 and 6.1.1.4'
H H 0.0000 0.0000 'International Tables Vol C Tables 4.2.6.8 and 6.1.1.4'
N N 0.0061 0.0033 'International Tables Vol C Tables 4.2.6.8 and 6.1.1.4'
O O 0.0106 0.0060 'International Tables Vol C Tables 4.2.6.8 and 6.1.1.4'
Eu Eu -0.1578 3.6682 'International Tables Vol C Tables 4.2.6.8 and 6.1.1.4'
Tb Tb -0.1723 4.1537 'International Tables Vol C Tables 4.2.6.8 and 6.1.1.4'

loop_
_geom_angle_atom_site_label_1
_geom_angle_atom_site_label_2
_geom_angle_atom_site_label_3
_geom_angle
_geom_angle_site_symmetry_1
_geom_angle_site_symmetry_3
C3 C4 O1 108.8(8) . .
C3 C4 C5 133.5(8) . .
O1 C4 C5 117.5(7) . .
C4 C3 C2 106.6(8) . .
C4 C3 H3 126.7 . .
C2 C3 H3 126.7 . .
C1 C2 C3 106.5(9) . .
C1 C2 H2 126.8 . .
C3 C2 H2 126.8 . .
C2 C1 O1 110.8(9) . .
C2 C1 H1 124.6 . .
O1 C1 H1 124.6 . .
C17 C16 C21 120.0 . .
C17 C16 C15 120.4(7) . .
C21 C16 C15 119.4(7) . .
C16 C17 C18 120.0 . .
C16 C17 H17 120.0 . .
C18 C17 H17 120.0 . .
C19 C18 C17 120.0 . .
C19 C18 H18 120.0 . .
C17 C18 H18 120.0 . .
C18 C19 C20 120.0 . .
C18 C19 H19 120.0 . .
C20 C19 H19 120.0 . .
C21 C20 C19 120.0 . .
C21 C20 H20 120.0 . .
C19 C20 H20 120.0 . .
C20 C21 C16 120.0 . .
C20 C21 H21 120.0 . .
C16 C21 H21 120.0 . .
C21' C16' C17' 120.0 . .
C21' C16' C15 123.4(6) . .
C17' C16' C15 116.3(6) . .
C18' C17' C16' 120.1 . .
C18' C17' H17' 120.0 . .
C16' C17' H17' 120.0 . .
C19' C18' C17' 119.9 . .
C19' C18' H18' 120.0 . .
C17' C18' H18' 120.0 . .
C18' C19' C20' 120.0 . .
C18' C19' H19' 120.0 . .
C20' C19' H19' 120.0 . .
C21' C20' C19' 120.1 . .
C21' C20' H20' 120.0 . .
C19' C20' H20' 120.0 . .
C16' C21' C20' 119.9 . .
C16' C21' H21' 120.0 . .
C20' C21' H21' 120.0 . .
C32A O6A C35A 107.8(6) . .
C34A C35A O6A 108.1(6) . .
C34A C35A H35A 125.9 . .
O6A C35A H35A 125.9 . .
C35A C34A C33A 107.5(6) . .
C35A C34A H34A 126.2 . .
C33A C34A H34A 126.2 . .
C32A C33A C34A 108.5(7) . .
C32A C33A H33A 125.8 . .
C34A C33A H33A 125.8 . .
C33A C32A O6A 108.1(7) . .
C32B O6B C35B 108.7(6) . .
C34B C35B O6B 108.1(6) . .
C34B C35B H35B 125.9 . .
O6B C35B H35B 125.9 . .
C35B C34B C33B 107.3(6) . .
C35B C34B H34B 126.4 . .
C33B C34B H34B 126.4 . .
C32B C33B C34B 108.0(6) . .
C32B C33B H33B 126.0 . .
C34B C33B H33B 126.0 . .
O6B C32B C33B 108.0(6) . .
O6B C32B C31 121.9(14) . .
C33B C32B C31 130.2(14) . .
C1 O1 C4 107.3(7) . .
N1 C5 C4 112.1(6) . .
N1 C5 H5A 109.2 . .
C4 C5 H5A 109.2 . .
N1 C5 H5B 109.2 . .
C4 C5 H5B 109.2 . .
H5A C5 H5B 107.9 . .
O2 C6 N1 121.4(7) . .
O2 C6 C7 119.4(6) . .
N1 C6 C7 119.2(6) . .
C12 C7 C8 117.3(7) . .
C12 C7 C6 125.7(7) . .
C8 C7 C6 117.0(6) . .
C9 C8 C7 122.4(8) . .
C9 C8 H8 118.8 . .
C7 C8 H8 118.8 . .
C10 C9 C8 120.2(9) . .
C10 C9 H9 119.9 . .
C8 C9 H9 119.9 . .
C9 C10 C11 120.2(9) . .
C9 C10 H10 119.9 . .
C11 C10 H10 119.9 . .
C10 C11 C12 121.0(8) . .
C10 C11 H11 119.5 . .
C12 C11 H11 119.5 . .
O3 C12 C7 117.1(7) . .
O3 C12 C11 124.0(7) . .
C7 C12 C11 118.9(8) . .
O3 C13 C14 108.3(7) . .
O3 C13 H13A 110.0 . .
C14 C13 H13A 110.0 . .
O3 C13 H13B 110.0 . .
C14 C13 H13B 110.0 . .
H13A C13 H13B 108.4 . .
N2 C14 C13 116.5(7) . .
N2 C14 H14A 108.2 . .
C13 C14 H14A 108.2 . .
N2 C14 H14B 108.2 . .
C13 C14 H14B 108.2 . .
H14A C14 H14B 107.3 . .
C16 C15 N2 122.6(7) . .
C16 C15 C16' 11.17(10) . .
N2 C15 C16' 111.9(7) . .
C16 C15 H15A 106.7 . .
N2 C15 H15A 106.7 . .
C16' C15 H15A 115.1 . .
C16 C15 H15B 106.7 . .
N2 C15 H15B 106.7 . .
C16' C15 H15B 109.4 . .
H15A C15 H15B 106.6 . .
N2 C22 C23 111.7(7) . .
N2 C22 H22A 109.3 . .
C23 C22 H22A 109.3 . .
N2 C22 H22B 109.3 . .
C23 C22 H22B 109.3 . .
H22A C22 H22B 107.9 . .
O4 C23 C22 108.3(7) . .
O4 C23 H23A 110.0 . .
C22 C23 H23A 110.0 . .
O4 C23 H23B 110.0 . .
C22 C23 H23B 110.0 . .
H23A C23 H23B 108.4 . .
C25 C24 O4 123.3(6) . .
C25 C24 C29 120.0(7) . .
O4 C24 C29 116.7(6) . .
C26 C25 C24 120.9(7) . .
C26 C25 H25 119.5 . .
C24 C25 H25 119.5 . .
C27 C26 C25 120.6(7) . .
C27 C26 H26 119.7 . .
C25 C26 H26 119.7 . .
C26 C27 C28 119.7(7) . .
C26 C27 H27 120.1 . .
C28 C27 H27 120.1 . .
C27 C28 C29 120.7(7) . .
C27 C28 H28 119.7 . .
C29 C28 H28 119.7 . .
C24 C29 C28 118.0(6) . .
C24 C29 C30 126.2(6) . .
C28 C29 C30 115.8(6) . .
O5 C30 N3 120.4(7) . .
O5 C30 C29 121.2(6) . .
N3 C30 C29 118.3(6) . .
N3 C31 C32B 117.9(10) . .
N3 C31 H31A 107.8 . .
C32B C31 H31A 107.8 . .
N3 C31 H31B 107.8 . .
C32B C31 H31B 107.8 . .
H31A C31 H31B 107.2 . .
O16 Eu1 O12 78.9(4) . .
O16 Eu1 O2 144.0(5) . .
O12 Eu1 O2 129.8(6) . .
O16 Eu1 O10 127.9(5) . .
O12 Eu1 O10 53.3(3) . .
O2 Eu1 O10 76.6(4) . .
O16 Eu1 O5 85.1(5) . 3_665
O12 Eu1 O5 150.4(6) . 3_665
O2 Eu1 O5 76.0(3) . 3_665
O10 Eu1 O5 147.0(6) . 3_665
O16 Eu1 O7 126.8(6) . .
O12 Eu1 O7 88.8(4) . .
O2 Eu1 O7 80.5(4) . .
O10 Eu1 O7 76.6(4) . .
O5 Eu1 O7 81.1(4) 3_665 .
O16 Eu1 O13 79.7(5) . .
O12 Eu1 O13 76.9(4) . .
O2 Eu1 O13 86.3(5) . .
O10 Eu1 O13 71.1(4) . .
O5 Eu1 O13 124.6(5) 3_665 .
O7 Eu1 O13 147.1(6) . .
O16 Eu1 O9 74.9(4) . .
O12 Eu1 O9 79.0(4) . .
O2 Eu1 O9 125.8(6) . .
O10 Eu1 O9 110.1(5) . .
O5 Eu1 O9 72.9(4) 3_665 .
O7 Eu1 O9 51.9(3) . .
O13 Eu1 O9 147.7(5) . .
O16 Eu1 O15 70.9(4) . .
O12 Eu1 O15 121.9(6) . .
O2 Eu1 O15 74.6(3) . .
O10 Eu1 O15 114.9(6) . .
O5 Eu1 O15 74.6(3) 3_665 .
O7 Eu1 O15 148.6(4) . .
O13 Eu1 O15 50.1(3) . .
O9 Eu1 O15 134.1(6) . .
O16 Eu1 N5 103.2(4) . .
O12 Eu1 N5 26.9(2) . .
O2 Eu1 N5 102.9(5) . .
O10 Eu1 N5 26.5(2) . .
O5 Eu1 N5 164.4(6) 3_665 .
O7 Eu1 N5 83.3(4) . .
O13 Eu1 N5 70.4(4) . .
O9 Eu1 N5 96.3(4) . .
O15 Eu1 N5 120.5(5) . .
O16 Eu1 N4 100.9(5) . .
O12 Eu1 N4 84.0(4) . .
O2 Eu1 N4 103.1(5) . .
O10 Eu1 N4 94.1(4) . .
O5 Eu1 N4 74.8(4) 3_665 .
O7 Eu1 N4 25.9(2) . .
O13 Eu1 N4 160.4(4) . .
O9 Eu1 N4 26.0(2) . .
O15 Eu1 N4 148.8(5) . .
N5 Eu1 N4 90.5(4) . .
O16 Eu1 H16 18.4 . .
O12 Eu1 H16 89.6 . .
O2 Eu1 H16 126.6 . .
O10 Eu1 H16 129.4 . .
O5 Eu1 H16 82.3 3_665 .
O7 Eu1 H16 143.0 . .
O13 Eu1 H16 67.3 . .
O9 Eu1 H16 91.5 . .
O15 Eu1 H16 52.6 . .
N5 Eu1 H16 109.7 . .
N4 Eu1 H16 117.3 . .
O16 Eu1 H16' 19.1 . .
O12 Eu1 H16' 89.9 . .
O2 Eu1 H16' 126.0 . .
O10 Eu1 H16' 129.2 . .
O5 Eu1 H16' 82.4 3_665 .
O7 Eu1 H16' 143.7 . .
O13 Eu1 H16' 66.7 . .
O9 Eu1 H16' 92.3 . .
O15 Eu1 H16' 51.9 . .
N5 Eu1 H16' 109.7 . .
N4 Eu1 H16' 118.0 . .
H16 Eu1 H16' 0.7 . .
O5 Tb1 O2 83.2(4) 3_665 .
O5 Tb1 O16 89.6(5) 3_665 .
O2 Tb1 O16 153.3(6) . .
O5 Tb1 O15 81.7(4) 3_665 .
O2 Tb1 O15 80.1(4) . .
O16 Tb1 O15 73.4(4) . .
O5 Tb1 O7 84.3(5) 3_665 .
O2 Tb1 O7 81.8(4) . .
O16 Tb1 O7 123.0(5) . .
O15 Tb1 O7 158.3(5) . .
O5 Tb1 O13 133.1(5) 3_665 .
O2 Tb1 O13 88.1(5) . .
O16 Tb1 O13 78.3(4) . .
O15 Tb1 O13 51.5(3) . .
O7 Tb1 O13 139.8(5) . .
O5 Tb1 O9 75.2(4) 3_665 .
O2 Tb1 O9 128.7(6) . .
O16 Tb1 O9 73.1(4) . .
O15 Tb1 O9 139.1(6) . .
O7 Tb1 O9 50.5(3) . .
O13 Tb1 O9 139.5(4) . .
O5 Tb1 O10 150.0(6) 3_665 .
O2 Tb1 O10 75.3(4) . .
O16 Tb1 O10 118.8(4) . .
O15 Tb1 O10 114.1(5) . .
O7 Tb1 O10 72.4(4) . .
O13 Tb1 O10 67.4(3) . .
O9 Tb1 O10 102.4(4) . .
O5 Tb1 O12 147.3(6) 3_665 .
O2 Tb1 O12 123.8(5) . .
O16 Tb1 O12 73.5(3) . .
O15 Tb1 O12 118.2(5) . .
O7 Tb1 O12 82.1(3) . .
O13 Tb1 O12 71.6(3) . .
O9 Tb1 O12 73.2(3) . .
O10 Tb1 O12 48.5(2) . .
O5 Tb1 N6 107.4(4) 3_665 .
O2 Tb1 N6 84.1(4) . .
O16 Tb1 N6 73.7(4) . .
O15 Tb1 N6 25.7(2) . .
O7 Tb1 N6 160.5(6) . .
O13 Tb1 N6 25.8(2) . .
O9 Tb1 N6 146.7(5) . .
O10 Tb1 N6 91.1(4) . .
O12 Tb1 N6 94.8(4) . .
O5 Tb1 N4 76.5(4) 3_665 .
O2 Tb1 N4 104.6(5) . .
O16 Tb1 N4 98.5(5) . .
O15 Tb1 N4 156.8(5) . .
O7 Tb1 N4 25.3(2) . .
O13 Tb1 N4 149.6(4) . .
O9 Tb1 N4 25.4(2) . .
O10 Tb1 N4 88.9(4) . .
O12 Tb1 N4 78.5(3) . .
N6 Tb1 N4 171.0(5) . .
C6 N1 C5 122.9(6) . .
C6 N1 H1A 118.5 . .
C5 N1 H1A 118.5 . .
C22 N2 C14 116.7(7) . .
C22 N2 C15 115.4(6) . .
C14 N2 C15 110.1(6) . .
C30 N3 C31 125.1(7) . .
C30 N3 H3A 117.5 . .
C31 N3 H3A 117.5 . .
O8 N4 O7 121.6(8) . .
O8 N4 O9 122.5(8) . .
O7 N4 O9 115.9(7) . .
O8 N4 Eu1 175.3(7) . .
O7 N4 Eu1 57.2(5) . .
O9 N4 Eu1 58.8(5) . .
O8 N4 Tb1 170.4(7) . .
O7 N4 Tb1 57.2(4) . .
O9 N4 Tb1 59.3(5) . .
Eu1 N4 Tb1 4.9(3) . .
O11 N5 O10 121.8(7) . .
O11 N5 O12 122.3(7) . .
O10 N5 O12 115.9(6) . .
O11 N5 Eu1 173.0(7) . .
O10 N5 Eu1 59.1(4) . .
O12 N5 Eu1 57.1(4) . .
O14 N6 O15 122.4(8) . .
O14 N6 O13 121.0(7) . .
O15 N6 O13 116.6(6) . .
O14 N6 Tb1 178.5(6) . .
O15 N6 Tb1 57.9(4) . .
O13 N6 Tb1 58.8(4) . .
O14 N6 Eu1 174.3(6) . .
O15 N6 Eu1 62.6(4) . .
O13 N6 Eu1 54.2(4) . .
Tb1 N6 Eu1 4.9(3) . .
C12 O3 C13 119.6(6) . .
C24 O4 C23 118.9(6) . .
C30 O5 Tb1 177.0(6) . 3_665
C30 O5 Eu1 176.0(6) . 3_665
Tb1 O5 Eu1 3.4(6) 3_665 3_665
N4 O7 Eu1 96.9(6) . .
N4 O7 Tb1 97.6(5) . .
Eu1 O7 Tb1 5.8(4) . .
N4 O9 Eu1 95.2(6) . .
N4 O9 Tb1 95.3(5) . .
Eu1 O9 Tb1 5.7(4) . .
N5 O10 Eu1 94.4(5) . .
N5 O10 Tb1 98.5(5) . .
Eu1 O10 Tb1 4.2(5) . .
N5 O12 Eu1 96.0(5) . .
N5 O12 Tb1 96.6(5) . .
Eu1 O12 Tb1 1.0(6) . .
N6 O13 Eu1 101.0(5) . .
N6 O13 Tb1 95.4(5) . .
Eu1 O13 Tb1 5.9(4) . .
N6 O15 Tb1 96.4(5) . .
N6 O15 Eu1 92.1(5) . .
Tb1 O15 Eu1 4.6(5) . .
C6 O2 Tb1 169.0(6) . .
C6 O2 Eu1 171.6(6) . .
Tb1 O2 Eu1 5.5(5) . .
C36 O16 Eu1 144.5(8) . .
C36 O16 Tb1 150.6(7) . .
Eu1 O16 Tb1 6.2(4) . .
C36 O16 H16 106.1 . .
Eu1 O16 H16 101.5 . .
Tb1 O16 H16 97.6 . .
C36 O16 H16' 107.0 . .
Eu1 O16 H16' 100.4 . .
Tb1 O16 H16' 96.5 . .
H16 O16 H16' 1.2 . .
O16 C36 C37 109.0(10) . .
O16 C36 H36A 109.9 . .
C37 C36 H36A 109.9 . .
O16 C36 H36B 109.9 . .
C37 C36 H36B 109.9 . .
H36A C36 H36B 108.3 . .
O16 C36 H37D 171.0 . .
C37 C36 H37D 71.6 . .
H36A C36 H37D 77.8 . .
H36B C36 H37D 62.2 . .
O16 C36 H37F 116.9 . .
C37 C36 H37F 32.0 . .
H36A C36 H37F 78.4 . .
H36B C36 H37F 127.0 . .
H37D C36 H37F 68.7 . .
C36 C37 H37E 109.5 . .
H37A C37 H37E 140.8 . .
H37B C37 H37E 52.1 . .
H37C C37 H37E 60.4 . .
C36 C37 H37F 75.8 . .
H37A C37 H37F 75.0 . .
H37B C37 H37F 61.2 . .
H37C C37 H37F 170.7 . .
H37E C37 H37F 110.9 . .
C37' C36' H36C 110.1 . .
C37' C36' H36D 110.1 . .
H36C C36' H36D 108.4 . .
C36' C37' H37D 85.0 . .
C36' C37' H37E 118.1 . .
H37D C37' H37E 109.6 . .
C36' C37' H37F 121.7 . .
H37D C37' H37F 109.5 . .
H37E C37' H37F 109.5 . .

loop_
_geom_bond_atom_site_label_1
_geom_bond_atom_site_label_2
_geom_bond_distance
_geom_bond_site_symmetry_2
C4 C3 1.340(11) .
C4 O1 1.365(9) .
C4 C5 1.480(11) .
C3 C2 1.441(12) .
C3 H3 0.9300 .
C2 C1 1.306(13) .
C2 H2 0.9300 .
C1 O1 1.359(11) .
C1 H1 0.9300 .
C16 C17 1.3900 .
C16 C21 1.3900 .
C16 C15 1.450(10) .
C17 C18 1.3900 .
C17 H17 0.9300 .
C18 C19 1.3900 .
C18 H18 0.9300 .
C19 C20 1.3900 .
C19 H19 0.9300 .
C20 C21 1.3900 .
C20 H20 0.9300 .
C21 H21 0.9300 .
C16' C21' 1.3886 .
C16' C17' 1.3906 .
C16' C15 1.616(10) .
C17' C18' 1.3887 .
C17' H17' 0.9300 .
C18' C19' 1.3886 .
C18' H18' 0.9300 .
C19' C20' 1.3907 .
C19' H19' 0.9300 .
C20' C21' 1.3889 .
C20' H20' 0.9300 .
C21' H21' 0.9300 .
O6A C32A 1.312(9) .
O6A C35A 1.314(9) .
C35A C34A 1.308(9) .
C35A H35A 0.9300 .
C34A C33A 1.318(9) .
C34A H34A 0.9300 .
C33A C32A 1.299(9) .
C33A H33A 0.9300 .
O6B C32B 1.303(9) .
O6B C35B 1.314(9) .
C35B C34B 1.309(9) .
C35B H35B 0.9300 .
C34B C33B 1.335(9) .
C34B H34B 0.9300 .
C33B C32B 1.309(9) .
C33B H33B 0.9300 .
C32B C31 1.469(14) .
C5 N1 1.458(9) .
C5 H5A 0.9700 .
C5 H5B 0.9700 .
C6 O2 1.237(8) .
C6 N1 1.321(9) .
C6 C7 1.509(10) .
C7 C12 1.385(10) .
C7 C8 1.397(10) .
C8 C9 1.370(11) .
C8 H8 0.9300 .
C9 C10 1.347(12) .
C9 H9 0.9300 .
C10 C11 1.354(12) .
C10 H10 0.9300 .
C11 C12 1.429(11) .
C11 H11 0.9300 .
C12 O3 1.338(9) .
C13 O3 1.450(9) .
C13 C14 1.469(11) .
C13 H13A 0.9700 .
C13 H13B 0.9700 .
C14 N2 1.445(9) .
C14 H14A 0.9700 .
C14 H14B 0.9700 .
C15 N2 1.466(10) .
C15 H15A 0.9700 .
C15 H15B 0.9700 .
C22 N2 1.442(9) .
C22 C23 1.500(10) .
C22 H22A 0.9700 .
C22 H22B 0.9700 .
C23 O4 1.428(8) .
C23 H23A 0.9700 .
C23 H23B 0.9700 .
C24 C25 1.381(10) .
C24 O4 1.383(8) .
C24 C29 1.394(9) .
C25 C26 1.371(10) .
C25 H25 0.9300 .
C26 C27 1.354(10) .
C26 H26 0.9300 .
C27 C28 1.396(10) .
C27 H27 0.9300 .
C28 C29 1.402(9) .
C28 H28 0.9300 .
C29 C30 1.494(9) .
C30 O5 1.242(8) .
C30 N3 1.316(9) .
C31 N3 1.456(9) .
C31 H31A 0.9700 .
C31 H31B 0.9700 .
Eu1 O16 2.335(14) .
Eu1 O12 2.362(10) .
Eu1 O2 2.380(12) .
Eu1 O10 2.408(13) .
Eu1 O5 2.417(11) 3_665
Eu1 O7 2.427(15) .
Eu1 O13 2.443(15) .
Eu1 O9 2.462(14) .
Eu1 O15 2.627(13) .
Eu1 N5 2.799(12) .
Eu1 N4 2.867(16) .
Eu1 H16 2.6402 .
Eu1 H16' 2.6396 .
Tb1 O5 2.198(11) 3_665
Tb1 O2 2.250(12) .
Tb1 O16 2.359(14) .
Tb1 O15 2.470(13) .
Tb1 O7 2.485(14) .
Tb1 O13 2.489(14) .
Tb1 O9 2.532(14) .
Tb1 O10 2.589(12) .
Tb1 O12 2.616(9) .
Tb1 N6 2.898(15) .
Tb1 N4 2.932(15) .
N1 H1A 0.8600 .
N3 H3A 0.8600 .
N4 O8 1.217(9) .
N4 O7 1.263(9) .
N4 O9 1.263(9) .
N5 O11 1.215(8) .
N5 O10 1.253(8) .
N5 O12 1.272(8) .
N6 O14 1.223(8) .
N6 O15 1.264(8) .
N6 O13 1.267(8) .
O5 Tb1 2.198(11) 3_665
O5 Eu1 2.417(11) 3_665
O16 C36 1.415(8) .
O16 H16 0.8517 .
O16 H16' 0.8801 .
C36 C37 1.499(10) .
C36 H36A 0.9700 .
C36 H36B 0.9700 .
C37 H37A 0.9600 .
C37 H37B 0.9600 .
C37 H37C 0.9600 .
C37 H37F 0.8329 .
C36' C37' 1.482(10) .
C36' H36C 0.9700 .
C36' H36D 0.9700 .
C37' H37D 0.9599 .
C37' H37E 0.9610 .
C37' H37F 0.9602 .

loop_
_geom_torsion_atom_site_label_1
_geom_torsion_atom_site_label_2
_geom_torsion_atom_site_label_3
_geom_torsion_atom_site_label_4
_geom_torsion
_geom_torsion_site_symmetry_1
_geom_torsion_site_symmetry_4
O1 C4 C3 C2 0.3(9) . .
C5 C4 C3 C2 176.1(8) . .
C4 C3 C2 C1 0.9(11) . .
C3 C2 C1 O1 -1.8(12) . .
C21 C16 C17 C18 0.0 . .
C15 C16 C17 C18 -174.7(8) . .
C16 C17 C18 C19 0.0 . .
C17 C18 C19 C20 0.0 . .
C18 C19 C20 C21 0.0 . .
C19 C20 C21 C16 0.0 . .
C17 C16 C21 C20 0.0 . .
C15 C16 C21 C20 174.8(8) . .
C21' C16' C17' C18' 0.0 . .
C15 C16' C17' C18' 175.0(7) . .
C16' C17' C18' C19' 0.0 . .
C17' C18' C19' C20' 0.0 . .
C18' C19' C20' C21' 0.0 . .
C17' C16' C21' C20' 0.0 . .
C15 C16' C21' C20' -174.6(7) . .
C19' C20' C21' C16' 0.0 . .
C32A O6A C35A C34A -0.1(3) . .
O6A C35A C34A C33A -0.1(3) . .
C35A C34A C33A C32A 0.2(6) . .
C34A C33A C32A O6A -0.3(7) . .
C35A O6A C32A C33A 0.3(6) . .
C32B O6B C35B C34B 0.5(3) . .
O6B C35B C34B C33B 0.3(3) . .
C35B C34B C33B C32B -0.9(6) . .
C35B O6B C32B C33B -1.0(6) . .
C35B O6B C32B C31 177.9(16) . .
C34B C33B C32B O6B 1.2(7) . .
C34B C33B C32B C31 -177.6(17) . .
C2 C1 O1 C4 2.1(11) . .
C3 C4 O1 C1 -1.4(9) . .
C5 C4 O1 C1 -178.0(7) . .
C3 C4 C5 N1 125.6(9) . .
O1 C4 C5 N1 -58.9(9) . .
O2 C6 C7 C12 167.3(6) . .
N1 C6 C7 C12 -13.9(10) . .
O2 C6 C7 C8 -11.6(9) . .
N1 C6 C7 C8 167.2(6) . .
C12 C7 C8 C9 0.8(11) . .
C6 C7 C8 C9 179.8(7) . .
C7 C8 C9 C10 -2.6(12) . .
C8 C9 C10 C11 2.5(13) . .
C9 C10 C11 C12 -0.7(12) . .
C8 C7 C12 O3 179.9(6) . .
C6 C7 C12 O3 1.0(10) . .
C8 C7 C12 C11 1.0(10) . .
C6 C7 C12 C11 -177.9(6) . .
C10 C11 C12 O3 -179.9(7) . .
C10 C11 C12 C7 -1.1(11) . .
O3 C13 C14 N2 53.2(10) . .
C17 C16 C15 N2 117.4(8) . .
C21 C16 C15 N2 -57.3(10) . .
C17 C16 C15 C16' 134.9(6) . .
C21 C16 C15 C16' -39.8(3) . .
C21' C16' C15 C16 123.1(4) . .
C17' C16' C15 C16 -51.6(7) . .
C21' C16' C15 N2 -72.7(8) . .
C17' C16' C15 N2 112.6(6) . .
N2 C22 C23 O4 -177.0(7) . .
O4 C24 C25 C26 178.0(7) . .
C29 C24 C25 C26 -2.7(11) . .
C24 C25 C26 C27 2.2(12) . .
C25 C26 C27 C28 -1.4(12) . .
C26 C27 C28 C29 1.3(11) . .
C25 C24 C29 C28 2.5(10) . .
O4 C24 C29 C28 -178.2(6) . .
C25 C24 C29 C30 -178.1(7) . .
O4 C24 C29 C30 1.3(10) . .
C27 C28 C29 C24 -1.8(10) . .
C27 C28 C29 C30 178.7(7) . .
C24 C29 C30 O5 -168.0(7) . .
C28 C29 C30 O5 11.4(10) . .
C24 C29 C30 N3 16.1(10) . .
C28 C29 C30 N3 -164.5(7) . .
O6B C32B C31 N3 -116.3(13) . .
C33B C32B C31 N3 62.4(17) . .
O2 C6 N1 C5 -3.1(11) . .
C7 C6 N1 C5 178.1(7) . .
C4 C5 N1 C6 135.4(7) . .
C23 C22 N2 C14 -92.1(9) . .
C23 C22 N2 C15 136.2(8) . .
C13 C14 N2 C22 64.1(10) . .
C13 C14 N2 C15 -161.8(7) . .
C16 C15 N2 C22 80.5(10) . .
C16' C15 N2 C22 76.9(8) . .
C16 C15 N2 C14 -54.3(10) . .
C16' C15 N2 C14 -57.9(9) . .
O5 C30 N3 C31 1.7(12) . .
C29 C30 N3 C31 177.6(7) . .
C32B C31 N3 C30 120.5(11) . .
O16 Eu1 N4 O8 106(9) . .
O12 Eu1 N4 O8 -176(9) . .
O2 Eu1 N4 O8 -47(9) . .
O10 Eu1 N4 O8 -124(9) . .
O5 Eu1 N4 O8 24(9) 3_665 .
O7 Eu1 N4 O8 -77(9) . .
O13 Eu1 N4 O8 -164(8) . .
O9 Eu1 N4 O8 106(9) . .
O15 Eu1 N4 O8 35(10) . .
N5 Eu1 N4 O8 -150(9) . .
O16 Eu1 N4 O7 -177.1(6) . .
O12 Eu1 N4 O7 -99.6(6) . .
O2 Eu1 N4 O7 29.9(5) . .
O10 Eu1 N4 O7 -47.2(5) . .
O5 Eu1 N4 O7 101.2(5) 3_665 .
O13 Eu1 N4 O7 -87.1(18) . .
O9 Eu1 N4 O7 -176.8(8) . .
O15 Eu1 N4 O7 111.8(11) . .
N5 Eu1 N4 O7 -73.5(5) . .
O16 Eu1 N4 O9 -0.3(6) . .
O12 Eu1 N4 O9 77.2(6) . .
O2 Eu1 N4 O9 -153.3(7) . .
O10 Eu1 N4 O9 129.6(6) . .
O5 Eu1 N4 O9 -82.0(6) 3_665 .
O7 Eu1 N4 O9 176.8(8) . .
O13 Eu1 N4 O9 89.7(18) . .
O15 Eu1 N4 O9 -71.4(11) . .
N5 Eu1 N4 O9 103.3(6) . .
O16 Eu1 N4 Tb1 95(6) . .
O12 Eu1 N4 Tb1 172(6) . .
O2 Eu1 N4 Tb1 -58(6) . .
O10 Eu1 N4 Tb1 -135(6) . .
O5 Eu1 N4 Tb1 13(6) 3_665 .
O7 Eu1 N4 Tb1 -88(6) . .
O13 Eu1 N4 Tb1 -175(8) . .
O9 Eu1 N4 Tb1 95(6) . .
O15 Eu1 N4 Tb1 24(5) . .
N5 Eu1 N4 Tb1 -162(6) . .
O5 Tb1 N4 O8 20(5) 3_665 .
O2 Tb1 N4 O8 -59(5) . .
O16 Tb1 N4 O8 107(4) . .
O15 Tb1 N4 O8 40(5) . .
O7 Tb1 N4 O8 -86(4) . .
O13 Tb1 N4 O8 -171(4) . .
O9 Tb1 N4 O8 104(5) . .
O10 Tb1 N4 O8 -134(4) . .
O12 Tb1 N4 O8 178(4) . .
N6 Tb1 N4 O8 136(4) . .
O5 Tb1 N4 O7 105.5(6) 3_665 .
O2 Tb1 N4 O7 26.4(5) . .
O16 Tb1 N4 O7 -167.0(6) . .
O15 Tb1 N4 O7 125.6(13) . .
O13 Tb1 N4 O7 -85.6(12) . .
O9 Tb1 N4 O7 -170.7(8) . .
O10 Tb1 N4 O7 -48.0(5) . .
O12 Tb1 N4 O7 -95.8(5) . .
N6 Tb1 N4 O7 -138(3) . .
O5 Tb1 N4 O9 -83.8(6) 3_665 .
O2 Tb1 N4 O9 -162.9(6) . .
O16 Tb1 N4 O9 3.7(6) . .
O15 Tb1 N4 O9 -63.7(14) . .
O7 Tb1 N4 O9 170.7(8) . .
O13 Tb1 N4 O9 85.1(12) . .
O10 Tb1 N4 O9 122.7(6) . .
O12 Tb1 N4 O9 74.9(6) . .
N6 Tb1 N4 O9 33(3) . .
O5 Tb1 N4 Eu1 -166(6) 3_665 .
O2 Tb1 N4 Eu1 115(6) . .
O16 Tb1 N4 Eu1 -78(6) . .
O15 Tb1 N4 Eu1 -146(7) . .
O7 Tb1 N4 Eu1 89(6) . .
O13 Tb1 N4 Eu1 3(5) . .
O9 Tb1 N4 Eu1 -82(6) . .
O10 Tb1 N4 Eu1 41(6) . .
O12 Tb1 N4 Eu1 -7(6) . .
N6 Tb1 N4 Eu1 -49(4) . .
O16 Eu1 N5 O11 -61(6) . .
O12 Eu1 N5 O11 -87(6) . .
O2 Eu1 N5 O11 94(6) . .
O10 Eu1 N5 O11 99(6) . .
O5 Eu1 N5 O11 178(5) 3_665 .
O7 Eu1 N5 O11 172(6) . .
O13 Eu1 N5 O11 13(6) . .
O9 Eu1 N5 O11 -137(6) . .
O15 Eu1 N5 O11 14(6) . .
N4 Eu1 N5 O11 -163(6) . .
O16 Eu1 N5 O10 -160.5(7) . .
O12 Eu1 N5 O10 173.7(8) . .
O2 Eu1 N5 O10 -5.4(5) . .
O5 Eu1 N5 O10 79(2) 3_665 .
O7 Eu1 N5 O10 73.2(5) . .
O13 Eu1 N5 O10 -86.6(5) . .
O9 Eu1 N5 O10 123.6(6) . .
O15 Eu1 N5 O10 -85.0(6) . .
N4 Eu1 N5 O10 98.2(6) . .
O16 Eu1 N5 O12 25.8(5) . .
O2 Eu1 N5 O12 -179.1(7) . .
O10 Eu1 N5 O12 -173.7(8) . .
O5 Eu1 N5 O12 -95(2) 3_665 .
O7 Eu1 N5 O12 -100.5(6) . .
O13 Eu1 N5 O12 99.6(6) . .
O9 Eu1 N5 O12 -50.1(5) . .
O15 Eu1 N5 O12 101.2(7) . .
N4 Eu1 N5 O12 -75.5(5) . .
O5 Tb1 N6 O14 99(26) 3_665 .
O2 Tb1 N6 O14 -180(100) . .
O16 Tb1 N6 O14 15(26) . .
O15 Tb1 N6 O14 101(26) . .
O7 Tb1 N6 O14 -136(26) . .
O13 Tb1 N6 O14 -82(26) . .
O9 Tb1 N6 O14 10(27) . .
O10 Tb1 N6 O14 -105(26) . .
O12 Tb1 N6 O14 -56(27) . .
N4 Tb1 N6 O14 -15(28) . .
O5 Tb1 N6 O15 -1.4(5) 3_665 .
O2 Tb1 N6 O15 79.5(5) . .
O16 Tb1 N6 O15 -85.7(5) . .
O7 Tb1 N6 O15 123.3(12) . .
O13 Tb1 N6 O15 177.4(7) . .
O9 Tb1 N6 O15 -90.6(9) . .
O10 Tb1 N6 O15 154.6(6) . .
O12 Tb1 N6 O15 -157.0(6) . .
N4 Tb1 N6 O15 -116(3) . .
O5 Tb1 N6 O13 -178.8(7) 3_665 .
O2 Tb1 N6 O13 -97.9(5) . .
O16 Tb1 N6 O13 97.0(5) . .
O15 Tb1 N6 O13 -177.4(7) . .
O7 Tb1 N6 O13 -54.0(12) . .
O9 Tb1 N6 O13 92.0(8) . .
O10 Tb1 N6 O13 -22.8(4) . .
O12 Tb1 N6 O13 25.7(5) . .
N4 Tb1 N6 O13 67(3) . .
O5 Tb1 N6 Eu1 162(6) 3_665 .
O2 Tb1 N6 Eu1 -117(6) . .
O16 Tb1 N6 Eu1 78(6) . .
O15 Tb1 N6 Eu1 163(6) . .
O7 Tb1 N6 Eu1 -73(6) . .
O13 Tb1 N6 Eu1 -19(6) . .
O9 Tb1 N6 Eu1 73(6) . .
O10 Tb1 N6 Eu1 -42(6) . .
O12 Tb1 N6 Eu1 6(6) . .
N4 Tb1 N6 Eu1 48(4) . .
O16 Eu1 N6 O14 69(6) . .
O12 Eu1 N6 O14 -6(6) . .
O2 Eu1 N6 O14 -135(6) . .
O10 Eu1 N6 O14 -60(6) . .
O5 Eu1 N6 O14 151(6) 3_665 .
O7 Eu1 N6 O14 -118(6) . .
O13 Eu1 N6 O14 -34(6) . .
O9 Eu1 N6 O14 77(6) . .
O15 Eu1 N6 O14 151(6) . .
N5 Eu1 N6 O14 -33(6) . .
N4 Eu1 N6 O14 106(6) . .
O16 Eu1 N6 O15 -81.6(5) . .
O12 Eu1 N6 O15 -157.0(6) . .
O2 Eu1 N6 O15 73.9(4) . .
O10 Eu1 N6 O15 149.6(6) . .
O5 Eu1 N6 O15 0.0(5) 3_665 .
O7 Eu1 N6 O15 91.1(13) . .
O13 Eu1 N6 O15 175.5(7) . .
O9 Eu1 N6 O15 -73.5(9) . .
N5 Eu1 N6 O15 176.2(6) . .
N4 Eu1 N6 O15 -45(3) . .
O16 Eu1 N6 O13 102.9(5) . .
O12 Eu1 N6 O13 27.5(5) . .
O2 Eu1 N6 O13 -101.6(6) . .
O10 Eu1 N6 O13 -25.8(5) . .
O5 Eu1 N6 O13 -175.5(7) 3_665 .
O7 Eu1 N6 O13 -84.4(14) . .
O9 Eu1 N6 O13 111.1(9) . .
O15 Eu1 N6 O13 -175.5(7) . .
N5 Eu1 N6 O13 0.7(5) . .
N4 Eu1 N6 O13 139(3) . .
O16 Eu1 N6 Tb1 -98(6) . .
O12 Eu1 N6 Tb1 -173(6) . .
O2 Eu1 N6 Tb1 58(6) . .
O10 Eu1 N6 Tb1 134(6) . .
O5 Eu1 N6 Tb1 -16(6) 3_665 .
O7 Eu1 N6 Tb1 75(5) . .
O13 Eu1 N6 Tb1 159(6) . .
O9 Eu1 N6 Tb1 -89(6) . .
O15 Eu1 N6 Tb1 -16(6) . .
N5 Eu1 N6 Tb1 160(6) . .
N4 Eu1 N6 Tb1 -61(5) . .
C7 C12 O3 C13 164.0(6) . .
C11 C12 O3 C13 -17.2(10) . .
C14 C13 O3 C12 -151.5(7) . .
C25 C24 O4 C23 -3.6(11) . .
C29 C24 O4 C23 177.1(7) . .
C22 C23 O4 C24 -161.7(7) . .
N3 C30 O5 Tb1 148(11) . 3_665
C29 C30 O5 Tb1 -28(12) . 3_665
N3 C30 O5 Eu1 -157(8) . 3_665
C29 C30 O5 Eu1 27(9) . 3_665
O8 N4 O7 Eu1 174.6(8) . .
O9 N4 O7 Eu1 -3.0(8) . .
Tb1 N4 O7 Eu1 5.9(4) . .
O8 N4 O7 Tb1 168.8(8) . .
O9 N4 O7 Tb1 -8.9(8) . .
Eu1 N4 O7 Tb1 -5.9(4) . .
O16 Eu1 O7 N4 3.6(7) . .
O12 Eu1 O7 N4 78.7(6) . .
O2 Eu1 O7 N4 -150.5(5) . .
O10 Eu1 O7 N4 131.2(5) . .
O5 Eu1 O7 N4 -73.4(5) 3_665 .
O13 Eu1 O7 N4 141.9(8) . .
O9 Eu1 O7 N4 1.8(5) . .
O15 Eu1 O7 N4 -112.7(12) . .
N5 Eu1 O7 N4 105.1(5) . .
O16 Eu1 O7 Tb1 101(6) . .
O12 Eu1 O7 Tb1 176(6) . .
O2 Eu1 O7 Tb1 -53(6) . .
O10 Eu1 O7 Tb1 -132(6) . .
O5 Eu1 O7 Tb1 24(6) 3_665 .
O13 Eu1 O7 Tb1 -121(6) . .
O9 Eu1 O7 Tb1 99(6) . .
O15 Eu1 O7 Tb1 -16(5) . .
N5 Eu1 O7 Tb1 -158(6) . .
N4 Eu1 O7 Tb1 97(6) . .
O5 Tb1 O7 N4 -70.3(5) 3_665 .
O2 Tb1 O7 N4 -154.2(5) . .
O16 Tb1 O7 N4 15.4(7) . .
O15 Tb1 O7 N4 -120.1(16) . .
O13 Tb1 O7 N4 128.7(8) . .
O9 Tb1 O7 N4 5.2(5) . .
O10 Tb1 O7 N4 128.8(5) . .
O12 Tb1 O7 N4 79.9(5) . .
N6 Tb1 O7 N4 161.7(11) . .
O5 Tb1 O7 Eu1 -154(6) 3_665 .
O2 Tb1 O7 Eu1 122(6) . .
O16 Tb1 O7 Eu1 -68(6) . .
O15 Tb1 O7 Eu1 156(7) . .
O13 Tb1 O7 Eu1 45(5) . .
O9 Tb1 O7 Eu1 -79(6) . .
O10 Tb1 O7 Eu1 45(6) . .
O12 Tb1 O7 Eu1 -4(6) . .
N6 Tb1 O7 Eu1 78(6) . .
N4 Tb1 O7 Eu1 -84(6) . .
O8 N4 O9 Eu1 -174.7(8) . .
O7 N4 O9 Eu1 3.0(8) . .
Tb1 N4 O9 Eu1 -5.7(4) . .
O8 N4 O9 Tb1 -169.0(8) . .
O7 N4 O9 Tb1 8.7(8) . .
Eu1 N4 O9 Tb1 5.7(4) . .
O16 Eu1 O9 N4 179.7(6) . .
O12 Eu1 O9 N4 -98.9(6) . .
O2 Eu1 O9 N4 32.7(8) . .
O10 Eu1 O9 N4 -54.9(7) . .
O5 Eu1 O9 N4 90.3(6) 3_665 .
O7 Eu1 O9 N4 -1.8(5) . .
O13 Eu1 O9 N4 -141.1(10) . .
O15 Eu1 O9 N4 136.9(7) . .
N5 Eu1 O9 N4 -78.2(6) . .
O16 Eu1 O9 Tb1 89(6) . .
O12 Eu1 O9 Tb1 170(6) . .
O2 Eu1 O9 Tb1 -58(6) . .
O10 Eu1 O9 Tb1 -146(6) . .
O5 Eu1 O9 Tb1 -1(6) 3_665 .
O7 Eu1 O9 Tb1 -93(6) . .
O13 Eu1 O9 Tb1 128(7) . .
O15 Eu1 O9 Tb1 46(6) . .
N5 Eu1 O9 Tb1 -169(6) . .
N4 Eu1 O9 Tb1 -91(6) . .
O5 Tb1 O9 N4 89.7(6) 3_665 .
O2 Tb1 O9 N4 21.4(8) . .
O16 Tb1 O9 N4 -176.1(6) . .
O15 Tb1 O9 N4 147.4(7) . .
O7 Tb1 O9 N4 -5.1(5) . .
O13 Tb1 O9 N4 -129.1(9) . .
O10 Tb1 O9 N4 -59.5(6) . .
O12 Tb1 O9 N4 -98.7(6) . .
N6 Tb1 O9 N4 -171.2(8) . .
O5 Tb1 O9 Eu1 179(6) 3_665 .
O2 Tb1 O9 Eu1 111(6) . .
O16 Tb1 O9 Eu1 -86(6) . .
O15 Tb1 O9 Eu1 -123(7) . .
O7 Tb1 O9 Eu1 85(6) . .
O13 Tb1 O9 Eu1 -39(6) . .
O10 Tb1 O9 Eu1 30(6) . .
O12 Tb1 O9 Eu1 -9(6) . .
N6 Tb1 O9 Eu1 -81(6) . .
N4 Tb1 O9 Eu1 90(6) . .
O11 N5 O10 Eu1 -171.8(8) . .
O12 N5 O10 Eu1 5.9(7) . .
O11 N5 O10 Tb1 -170.9(7) . .
O12 N5 O10 Tb1 6.8(7) . .
Eu1 N5 O10 Tb1 1.0(6) . .
O16 Eu1 O10 N5 24.3(8) . .
O12 Eu1 O10 N5 -3.5(5) . .
O2 Eu1 O10 N5 174.6(5) . .
O5 Eu1 O10 N5 -151.0(11) 3_665 .
O7 Eu1 O10 N5 -102.2(5) . .
O13 Eu1 O10 N5 83.9(5) . .
O9 Eu1 O10 N5 -61.8(6) . .
O15 Eu1 O10 N5 108.9(6) . .
N4 Eu1 O10 N5 -82.9(5) . .
O16 Eu1 O10 Tb1 -142(9) . .
O12 Eu1 O10 Tb1 -170(9) . .
O2 Eu1 O10 Tb1 8(8) . .
O5 Eu1 O10 Tb1 42(8) 3_665 .
O7 Eu1 O10 Tb1 91(9) . .
O13 Eu1 O10 Tb1 -83(9) . .
O9 Eu1 O10 Tb1 132(9) . .
O15 Eu1 O10 Tb1 -58(8) . .
N5 Eu1 O10 Tb1 -166(9) . .
N4 Eu1 O10 Tb1 111(9) . .
O5 Tb1 O10 N5 -139.6(11) 3_665 .
O2 Tb1 O10 N5 175.0(5) . .
O16 Tb1 O10 N5 19.5(7) . .
O15 Tb1 O10 N5 103.2(6) . .
O7 Tb1 O10 N5 -99.0(5) . .
O13 Tb1 O10 N5 80.9(5) . .
O9 Tb1 O10 N5 -57.9(6) . .
O12 Tb1 O10 N5 -4.0(4) . .
N6 Tb1 O10 N5 91.4(5) . .
N4 Tb1 O10 N5 -79.6(5) . .
O5 Tb1 O10 Eu1 -126(9) 3_665 .
O2 Tb1 O10 Eu1 -171(9) . .
O16 Tb1 O10 Eu1 33(8) . .
O15 Tb1 O10 Eu1 117(9) . .
O7 Tb1 O10 Eu1 -85(9) . .
O13 Tb1 O10 Eu1 94(9) . .
O9 Tb1 O10 Eu1 -44(8) . .
O12 Tb1 O10 Eu1 10(9) . .
N6 Tb1 O10 Eu1 105(9) . .
N4 Tb1 O10 Eu1 -66(9) . .
O11 N5 O12 Eu1 171.7(8) . .
O10 N5 O12 Eu1 -6.0(8) . .
O11 N5 O12 Tb1 170.9(8) . .
O10 N5 O12 Tb1 -6.8(7) . .
Eu1 N5 O12 Tb1 -0.8(6) . .
O16 Eu1 O12 N5 -154.4(5) . .
O2 Eu1 O12 N5 1.1(9) . .
O10 Eu1 O12 N5 3.5(4) . .
O5 Eu1 O12 N5 147.1(13) 3_665 .
O7 Eu1 O12 N5 77.6(6) . .
O13 Eu1 O12 N5 -72.5(5) . .
O9 Eu1 O12 N5 129.0(5) . .
O15 Eu1 O12 N5 -95.4(7) . .
N4 Eu1 O12 N5 103.2(5) . .
O16 Eu1 O12 Tb1 -27(37) . .
O2 Eu1 O12 Tb1 129(38) . .
O10 Eu1 O12 Tb1 131(38) . .
O5 Eu1 O12 Tb1 -85(38) 3_665 .
O7 Eu1 O12 Tb1 -155(38) . .
O13 Eu1 O12 Tb1 55(38) . .
O9 Eu1 O12 Tb1 -103(38) . .
O15 Eu1 O12 Tb1 32(37) . .
N5 Eu1 O12 Tb1 128(38) . .
N4 Eu1 O12 Tb1 -129(38) . .
O5 Tb1 O12 N5 143.6(11) 3_665 .
O2 Tb1 O12 N5 2.7(8) . .
O16 Tb1 O12 N5 -154.7(5) . .
O15 Tb1 O12 N5 -94.4(7) . .
O7 Tb1 O12 N5 77.3(5) . .
O13 Tb1 O12 N5 -71.9(5) . .
O9 Tb1 O12 N5 128.4(5) . .
O10 Tb1 O12 N5 3.9(4) . .
N6 Tb1 O12 N5 -83.3(5) . .
N4 Tb1 O12 N5 102.7(5) . .
O5 Tb1 O12 Eu1 91(38) 3_665 .
O2 Tb1 O12 Eu1 -49(37) . .
O16 Tb1 O12 Eu1 153(38) . .
O15 Tb1 O12 Eu1 -147(38) . .
O7 Tb1 O12 Eu1 25(38) . .
O13 Tb1 O12 Eu1 -124(38) . .
O9 Tb1 O12 Eu1 76(38) . .
O10 Tb1 O12 Eu1 -48(38) . .
N6 Tb1 O12 Eu1 -136(38) . .
N4 Tb1 O12 Eu1 51(38) . .
O14 N6 O13 Eu1 176.3(6) . .
O15 N6 O13 Eu1 -4.5(7) . .
Tb1 N6 O13 Eu1 -2.0(6) . .
O14 N6 O13 Tb1 178.3(7) . .
O15 N6 O13 Tb1 -2.5(7) . .
Eu1 N6 O13 Tb1 2.0(6) . .
O16 Eu1 O13 N6 -71.2(5) . .
O12 Eu1 O13 N6 -152.1(5) . .
O2 Eu1 O13 N6 75.6(5) . .
O10 Eu1 O13 N6 152.6(5) . .
O5 Eu1 O13 N6 5.4(8) 3_665 .
O7 Eu1 O13 N6 141.6(8) . .
O9 Eu1 O13 N6 -109.5(10) . .
O15 Eu1 O13 N6 2.5(4) . .
N5 Eu1 O13 N6 -179.3(5) . .
N4 Eu1 O13 N6 -164.8(17) . .
O16 Eu1 O13 Tb1 -91(6) . .
O12 Eu1 O13 Tb1 -172(6) . .
O2 Eu1 O13 Tb1 56(6) . .
O10 Eu1 O13 Tb1 133(6) . .
O5 Eu1 O13 Tb1 -14(5) 3_665 .
O7 Eu1 O13 Tb1 122(6) . .
O9 Eu1 O13 Tb1 -129(7) . .
O15 Eu1 O13 Tb1 -17(6) . .
N5 Eu1 O13 Tb1 161(6) . .
N4 Eu1 O13 Tb1 175(8) . .
O5 Tb1 O13 N6 1.6(9) 3_665 .
O2 Tb1 O13 N6 80.4(5) . .
O16 Tb1 O13 N6 -76.6(5) . .
O15 Tb1 O13 N6 1.5(4) . .
O7 Tb1 O13 N6 155.3(7) . .
O9 Tb1 O13 N6 -122.3(8) . .
O10 Tb1 O13 N6 155.2(5) . .
O12 Tb1 O13 N6 -152.9(5) . .
N4 Tb1 O13 N6 -163.5(10) . .
O5 Tb1 O13 Eu1 162(7) 3_665 .
O2 Tb1 O13 Eu1 -119(6) . .
O16 Tb1 O13 Eu1 84(6) . .
O15 Tb1 O13 Eu1 162(6) . .
O7 Tb1 O13 Eu1 -44(5) . .
O9 Tb1 O13 Eu1 38(5) . .
O10 Tb1 O13 Eu1 -44(6) . .
O12 Tb1 O13 Eu1 7(6) . .
N6 Tb1 O13 Eu1 160(6) . .
N4 Tb1 O13 Eu1 -3(5) . .
O14 N6 O15 Tb1 -178.3(7) . .
O13 N6 O15 Tb1 2.5(7) . .
Eu1 N6 O15 Tb1 -1.6(6) . .
O14 N6 O15 Eu1 -176.7(7) . .
O13 N6 O15 Eu1 4.1(7) . .
Tb1 N6 O15 Eu1 1.6(6) . .
O5 Tb1 O15 N6 178.6(5) 3_665 .
O2 Tb1 O15 N6 -96.9(5) . .
O16 Tb1 O15 N6 86.6(5) . .
O7 Tb1 O15 N6 -131.1(16) . .
O13 Tb1 O15 N6 -1.5(4) . .
O9 Tb1 O15 N6 123.0(7) . .
O10 Tb1 O15 N6 -28.1(6) . .
O12 Tb1 O15 N6 26.3(7) . .
N4 Tb1 O15 N6 159.0(12) . .
O5 Tb1 O15 Eu1 158(8) 3_665 .
O2 Tb1 O15 Eu1 -117(7) . .
O16 Tb1 O15 Eu1 66(7) . .
O7 Tb1 O15 Eu1 -152(9) . .
O13 Tb1 O15 Eu1 -22(7) . .
O9 Tb1 O15 Eu1 103(7) . .
O10 Tb1 O15 Eu1 -48(7) . .
O12 Tb1 O15 Eu1 6(7) . .
N6 Tb1 O15 Eu1 -20(7) . .
N4 Tb1 O15 Eu1 139(8) . .
O16 Eu1 O15 N6 90.0(5) . .
O12 Eu1 O15 N6 27.0(7) . .
O2 Eu1 O15 N6 -100.6(5) . .
O10 Eu1 O15 N6 -33.8(6) . .
O5 Eu1 O15 N6 -180.0(5) 3_665 .
O7 Eu1 O15 N6 -139.5(11) . .
O13 Eu1 O15 N6 -2.5(4) . .
O9 Eu1 O15 N6 134.0(7) . .
N5 Eu1 O15 N6 -4.4(7) . .
N4 Eu1 O15 N6 169.4(10) . .
O16 Eu1 O15 Tb1 -110(7) . .
O12 Eu1 O15 Tb1 -173(8) . .
O2 Eu1 O15 Tb1 59(7) . .
O10 Eu1 O15 Tb1 126(8) . .
O5 Eu1 O15 Tb1 -20(7) 3_665 .
O7 Eu1 O15 Tb1 20(6) . .
O13 Eu1 O15 Tb1 157(7) . .
O9 Eu1 O15 Tb1 -66(7) . .
N5 Eu1 O15 Tb1 155(8) . .
N4 Eu1 O15 Tb1 -31(7) . .
N1 C6 O2 Tb1 -103(3) . .
C7 C6 O2 Tb1 76(3) . .
N1 C6 O2 Eu1 -74(4) . .
C7 C6 O2 Eu1 105(4) . .
O5 Tb1 O2 C6 -21(3) 3_665 .
O16 Tb1 O2 C6 -96(3) . .
O15 Tb1 O2 C6 -104(3) . .
O7 Tb1 O2 C6 64(3) . .
O13 Tb1 O2 C6 -155(3) . .
O9 Tb1 O2 C6 44(3) . .
O10 Tb1 O2 C6 138(3) . .
O12 Tb1 O2 C6 139(3) . .
N6 Tb1 O2 C6 -129(3) . .
N4 Tb1 O2 C6 53(3) . .
O5 Tb1 O2 Eu1 -152(7) 3_665 .
O16 Tb1 O2 Eu1 132(8) . .
O15 Tb1 O2 Eu1 125(7) . .
O7 Tb1 O2 Eu1 -67(7) . .
O13 Tb1 O2 Eu1 74(7) . .
O9 Tb1 O2 Eu1 -88(7) . .
O10 Tb1 O2 Eu1 7(7) . .
O12 Tb1 O2 Eu1 8(7) . .
N6 Tb1 O2 Eu1 99(7) . .
N4 Tb1 O2 Eu1 -78(7) . .
O16 Eu1 O2 C6 -112(4) . .
O12 Eu1 O2 C6 111(4) . .
O10 Eu1 O2 C6 109(4) . .
O5 Eu1 O2 C6 -52(4) 3_665 .
O7 Eu1 O2 C6 31(4) . .
O13 Eu1 O2 C6 -179(100) . .
O9 Eu1 O2 C6 4(4) . .
O15 Eu1 O2 C6 -130(4) . .
N5 Eu1 O2 C6 112(4) . .
N4 Eu1 O2 C6 18(4) . .
O16 Eu1 O2 Tb1 -35(6) . .
O12 Eu1 O2 Tb1 -171(8) . .
O10 Eu1 O2 Tb1 -173(7) . .
O5 Eu1 O2 Tb1 26(7) 3_665 .
O7 Eu1 O2 Tb1 109(7) . .
O13 Eu1 O2 Tb1 -101(7) . .
O9 Eu1 O2 Tb1 82(7) . .
O15 Eu1 O2 Tb1 -52(7) . .
N5 Eu1 O2 Tb1 -170(8) . .
N4 Eu1 O2 Tb1 96(7) . .
O12 Eu1 O16 C36 -16.3(17) . .
O2 Eu1 O16 C36 -163.5(16) . .
O10 Eu1 O16 C36 -38.7(19) . .
O5 Eu1 O16 C36 138.7(16) 3_665 .
O7 Eu1 O16 C36 63.7(18) . .
O13 Eu1 O16 C36 -94.8(16) . .
O9 Eu1 O16 C36 65.2(16) . .
O15 Eu1 O16 C36 -146.0(16) . .
N5 Eu1 O16 C36 -27.9(18) . .
N4 Eu1 O16 C36 65.3(17) . .
O12 Eu1 O16 Tb1 176(6) . .
O2 Eu1 O16 Tb1 28(5) . .
O10 Eu1 O16 Tb1 153(7) . .
O5 Eu1 O16 Tb1 -29(6) 3_665 .
O7 Eu1 O16 Tb1 -104(6) . .
O13 Eu1 O16 Tb1 97(6) . .
O9 Eu1 O16 Tb1 -103(6) . .
O15 Eu1 O16 Tb1 46(6) . .
N5 Eu1 O16 Tb1 164(6) . .
N4 Eu1 O16 Tb1 -103(6) . .
O5 Tb1 O16 C36 133.4(19) 3_665 .
O2 Tb1 O16 C36 -152.9(19) . .
O15 Tb1 O16 C36 -145.2(19) . .
O7 Tb1 O16 C36 50(2) . .
O13 Tb1 O16 C36 -92(2) . .
O9 Tb1 O16 C36 59(2) . .
O10 Tb1 O16 C36 -36(2) . .
O12 Tb1 O16 C36 -18(2) . .
N6 Tb1 O16 C36 -118.4(19) . .
N4 Tb1 O16 C36 57(2) . .
O5 Tb1 O16 Eu1 148(6) 3_665 .
O2 Tb1 O16 Eu1 -139(7) . .
O15 Tb1 O16 Eu1 -131(6) . .
O7 Tb1 O16 Eu1 65(6) . .
O13 Tb1 O16 Eu1 -78(6) . .
O9 Tb1 O16 Eu1 73(6) . .
O10 Tb1 O16 Eu1 -22(6) . .
O12 Tb1 O16 Eu1 -4(6) . .
N6 Tb1 O16 Eu1 -104(6) . .
N4 Tb1 O16 Eu1 71(6) . .
Eu1 O16 C36 C37 156.1(13) . .
Tb1 O16 C36 C37 158.8(14) . .
